data_7052564
loop_
_publ_author_name
'Halasz, Ivan'
'Rub\<ci\'c, Mirta'
'U\<zarevi\'c, Krunoslav'
'\/Dilovi\'c, Ivica'
'Me\<strovi\'c, Ernest'

_publ_section_title
;
 The cocrystal of 4-oxopimelic acid and 4,4&#x2032;-bipyridine:
 polymorphism and solid-state transformations
;
_journal_issue 1
_journal_name_full 'New Journal of Chemistry'
_journal_page_first 24
_journal_paper_doi 10.1039/c0nj00569j
_journal_volume 35
_journal_year 2011
_chemical_compound_source 'chemical synthesis'
_chemical_formula_moiety 'C7 H10 O5, C10 H8 N2'
_chemical_formula_sum 'C17 H18 N2 O5'
_chemical_formula_weight 330.33
_chemical_name_common '4-oxo-heptane-1,7-dioic acid 4,4'-bipyridine'
_chemical_name_systematic
;
?
;
_space_group_IT_number 15
_symmetry_cell_setting monoclinic
_symmetry_Int_Tables_number 15
_symmetry_space_group_name_Hall '-C 2yc'
_symmetry_space_group_name_H-M 'C 1 2/c 1'
_atom_sites_solution_hydrogens geom
_atom_sites_solution_primary direct
_atom_sites_solution_secondary difmap
_audit_creation_method SHELXL-97
_cell_angle_alpha 90.00
_cell_angle_beta 92.29(3)
_cell_angle_gamma 90.00
_cell_formula_units_Z 4
_cell_length_a 7.583(3)
_cell_length_b 8.752(2)
_cell_length_c 24.527(6)
_cell_measurement_temperature 293(2)
_cell_volume 1626.5(8)
_computing_cell_refinement
;
CrysAlis RED, Oxford Diffraction Ltd.,
Version 1.171.31.5 (release 28-08-2006 CrysAlis171 .NET)
(compiled Aug 28 2006,13:05:05)
;
_computing_data_collection
;
CrysAlis CCD, Oxford Diffraction Ltd.,
Version 1.171.31.5 (release 28-08-2006 CrysAlis171 .NET)
(compiled Aug 28 2006,13:05:05)
;
_computing_data_reduction
;
CrysAlis RED, Oxford Diffraction Ltd.,
Version 1.171.31.5 (release 28-08-2006 CrysAlis171 .NET)
(compiled Aug 28 2006,13:05:05)
;
_computing_structure_refinement 'SHELXL-97 (Sheldrick, 2008)'
_computing_structure_solution 'SHELXS (Sheldrick, 2008)'
_diffrn_ambient_temperature 293(2)
_diffrn_measured_fraction_theta_full 0.987
_diffrn_measured_fraction_theta_max 0.987
_diffrn_measurement_device_type 'Oxford Diffraction Xcalibur CCD'
_diffrn_measurement_method '\w scans'
_diffrn_radiation_monochromator graphite
_diffrn_radiation_source 'Enhance (Mo) X-ray Source'
_diffrn_radiation_type MoK\a
_diffrn_radiation_wavelength 0.71073
_diffrn_reflns_av_R_equivalents 0.0305
_diffrn_reflns_av_sigmaI/netI 0.0308
_diffrn_reflns_limit_h_max 9
_diffrn_reflns_limit_h_min -9
_diffrn_reflns_limit_k_max 9
_diffrn_reflns_limit_k_min -10
_diffrn_reflns_limit_l_max 8
_diffrn_reflns_limit_l_min -30
_diffrn_reflns_number 2479
_diffrn_reflns_theta_full 26.00
_diffrn_reflns_theta_max 26.00
_diffrn_reflns_theta_min 3.97
_exptl_absorpt_coefficient_mu 0.100
_exptl_absorpt_correction_type none
_exptl_crystal_colour colorless
_exptl_crystal_density_diffrn 1.349
_exptl_crystal_density_method 'not measured'
_exptl_crystal_description prismatic
_exptl_crystal_F_000 696
_exptl_crystal_size_max 0.40
_exptl_crystal_size_mid 0.30
_exptl_crystal_size_min 0.25
_refine_diff_density_max 0.213
_refine_diff_density_min -0.215
_refine_diff_density_rms 0.048
_refine_ls_extinction_method none
_refine_ls_goodness_of_fit_ref 1.084
_refine_ls_hydrogen_treatment mixed
_refine_ls_matrix_type full
_refine_ls_number_parameters 114
_refine_ls_number_reflns 1579
_refine_ls_number_restraints 1
_refine_ls_restrained_S_all 1.089
_refine_ls_R_factor_all 0.0735
_refine_ls_R_factor_gt 0.0562
_refine_ls_shift/su_max 0.000
_refine_ls_shift/su_mean 0.000
_refine_ls_structure_factor_coef Fsqd
_refine_ls_weighting_details 'calc w=1/[\s^2^(Fo^2^)+(0.1129P)^2^+0.0000P] where P=(Fo^2^+2Fc^2^)/3'
_refine_ls_weighting_scheme calc
_refine_ls_wR_factor_gt 0.1566
_refine_ls_wR_factor_ref 0.1765
_reflns_number_gt 1055
_reflns_number_total 1579
_reflns_threshold_expression >2\s(I)
_cod_data_source_file C0NJ00569J.TXT
_cod_data_source_block Form_II
_cod_original_sg_symbol_Hall '-c 2yc'
_cod_original_sg_symbol_H-M 'C 2/c'
_cod_database_code 7052564

loop_
_symmetry_equiv_pos_as_xyz
'x, y, z'
'-x, y, -z+1/2'
'x+1/2, y+1/2, z'
'-x+1/2, y+1/2, -z+1/2'
'-x, -y, -z'
'x, -y, z-1/2'
'-x+1/2, -y+1/2, -z'
'x+1/2, -y+1/2, z-1/2'

loop_
_atom_site_label
_atom_site_type_symbol
_atom_site_fract_x
_atom_site_fract_y
_atom_site_fract_z
_atom_site_U_iso_or_equiv
_atom_site_adp_type
_atom_site_occupancy
_atom_site_symmetry_multiplicity
_atom_site_calc_flag
_atom_site_refinement_flags
_atom_site_disorder_assembly
_atom_site_disorder_group
H11 H 0.255(4) 0.587(3) 0.1327(12) 0.119(11) Uiso 1 1 d D . .
C11 C 0.2785(2) 0.3762(2) 0.15193(8) 0.0522(5) Uani 1 1 d . . .
C12 C 0.2161(3) 0.2655(2) 0.19330(8) 0.0576(5) Uani 1 1 d . . .
H12A H 0.1268 0.1999 0.1762 0.069 Uiso 1 1 calc R . .
H12B H 0.1615 0.3216 0.2222 0.069 Uiso 1 1 calc R . .
C13 C 0.3626(3) 0.1670(2) 0.21798(8) 0.0556(5) Uani 1 1 d . . .
H13A H 0.3116 0.0916 0.2417 0.067 Uiso 1 1 calc R . .
H13B H 0.4188 0.1126 0.1889 0.067 Uiso 1 1 calc R . .
C14 C 0.5000 0.2558(3) 0.2500 0.0584(7) Uani 1 2 d S . .
O11 O 0.2104(2) 0.51263(17) 0.15603(6) 0.0670(5) Uani 1 1 d D . .
O12 O 0.3787(2) 0.34238(19) 0.11670(7) 0.0786(6) Uani 1 1 d . . .
O13 O 0.5000 0.3931(3) 0.2500 0.1050(10) Uani 1 2 d S . .
C21 C 0.3072(3) 0.8665(2) 0.09703(9) 0.0635(6) Uani 1 1 d . . .
H21 H 0.2402 0.8947 0.1263 0.076 Uiso 1 1 calc R . .
C22 C 0.3696(3) 0.9789(2) 0.06394(8) 0.0596(6) Uani 1 1 d . . .
H22 H 0.3469 1.0809 0.0716 0.071 Uiso 1 1 calc R . .
C23 C 0.4669(2) 0.9412(2) 0.01884(7) 0.0480(5) Uani 1 1 d . . .
C24 C 0.4973(3) 0.7862(2) 0.01060(8) 0.0580(6) Uani 1 1 d . . .
H24 H 0.5607 0.7536 -0.0189 0.070 Uiso 1 1 calc R . .
C25 C 0.4325(3) 0.6824(2) 0.04659(9) 0.0621(6) Uani 1 1 d . . .
H25 H 0.4559 0.5795 0.0409 0.075 Uiso 1 1 calc R . .
N21 N 0.3380(2) 0.71975(19) 0.08919(7) 0.0594(5) Uani 1 1 d . . .

loop_
_atom_site_aniso_label
_atom_site_aniso_U_11
_atom_site_aniso_U_22
_atom_site_aniso_U_33
_atom_site_aniso_U_23
_atom_site_aniso_U_13
_atom_site_aniso_U_12
C11 0.0550(10) 0.0557(12) 0.0458(10) -0.0043(8) -0.0007(8) 0.0058(9)
C12 0.0558(11) 0.0597(12) 0.0574(11) 0.0007(9) 0.0047(9) -0.0001(9)
C13 0.0685(12) 0.0443(10) 0.0538(10) -0.0003(8) 0.0008(9) -0.0020(8)
C14 0.0720(18) 0.0469(16) 0.0558(15) 0.000 -0.0035(13) 0.000
O11 0.0794(10) 0.0596(10) 0.0632(9) 0.0076(7) 0.0171(8) 0.0193(7)
O12 0.1003(12) 0.0715(11) 0.0661(10) 0.0022(7) 0.0306(9) 0.0184(8)
O13 0.126(2) 0.0482(14) 0.135(2) 0.000 -0.0647(19) 0.000
C21 0.0762(13) 0.0607(14) 0.0541(12) -0.0048(9) 0.0090(10) -0.0006(10)
C22 0.0753(12) 0.0474(11) 0.0563(11) -0.0086(9) 0.0061(10) 0.0012(9)
C23 0.0479(10) 0.0487(11) 0.0468(9) -0.0051(8) -0.0067(7) 0.0026(8)
C24 0.0620(11) 0.0543(12) 0.0582(12) -0.0024(9) 0.0081(9) 0.0119(9)
C25 0.0709(13) 0.0495(12) 0.0659(12) 0.0043(9) 0.0024(11) 0.0108(9)
N21 0.0678(11) 0.0555(11) 0.0545(10) 0.0018(8) -0.0017(8) 0.0047(8)

loop_
_atom_type_symbol
_atom_type_description
_atom_type_scat_dispersion_real
_atom_type_scat_dispersion_imag
_atom_type_scat_source
C C 0.0033 0.0016 'International Tables Vol C Tables 4.2.6.8 and 6.1.1.4'
H H 0.0000 0.0000 'International Tables Vol C Tables 4.2.6.8 and 6.1.1.4'
N N 0.0061 0.0033 'International Tables Vol C Tables 4.2.6.8 and 6.1.1.4'
O O 0.0106 0.0060 'International Tables Vol C Tables 4.2.6.8 and 6.1.1.4'

loop_
_geom_angle_atom_site_label_1
_geom_angle_atom_site_label_2
_geom_angle_atom_site_label_3
_geom_angle
_geom_angle_site_symmetry_1
_geom_angle_site_symmetry_3
_geom_angle_publ_flag
O12 C11 O11 122.73(19) . . ?
O12 C11 C12 123.44(18) . . ?
O11 C11 C12 113.80(16) . . ?
C11 C12 C13 113.21(16) . . ?
C11 C12 H12A 108.9 . . ?
C13 C12 H12A 108.9 . . ?
C11 C12 H12B 108.9 . . ?
C13 C12 H12B 108.9 . . ?
H12A C12 H12B 107.7 . . ?
C14 C13 C12 113.46(17) . . ?
C14 C13 H13A 108.9 . . ?
C12 C13 H13A 108.9 . . ?
C14 C13 H13B 108.9 . . ?
C12 C13 H13B 108.9 . . ?
H13A C13 H13B 107.7 . . ?
O13 C14 C13 121.28(12) . . ?
O13 C14 C13 121.29(12) . 2_655 ?
C13 C14 C13 117.4(2) . 2_655 ?
C11 O11 H11 115(2) . . ?
N21 C21 C22 122.95(19) . . ?
N21 C21 H21 118.5 . . ?
C22 C21 H21 118.5 . . ?
C21 C22 C23 120.35(19) . . ?
C21 C22 H22 119.8 . . ?
C23 C22 H22 119.8 . . ?
C24 C23 C22 116.30(18) . . ?
C24 C23 C23 121.5(2) . 5_675 ?
C22 C23 C23 122.2(2) . 5_675 ?
C25 C24 C23 119.07(18) . . ?
C25 C24 H24 120.5 . . ?
C23 C24 H24 120.5 . . ?
N21 C25 C24 124.04(19) . . ?
N21 C25 H25 118.0 . . ?
C24 C25 H25 118.0 . . ?
C21 N21 C25 117.26(18) . . ?

loop_
_geom_bond_atom_site_label_1
_geom_bond_atom_site_label_2
_geom_bond_distance
_geom_bond_site_symmetry_2
_geom_bond_publ_flag
C11 O12 1.211(2) . ?
C11 O11 1.307(2) . ?
C11 C12 1.492(3) . ?
C12 C13 1.514(3) . ?
C12 H12A 0.9700 . ?
C12 H12B 0.9700 . ?
C13 C14 1.497(2) . ?
C13 H13A 0.9700 . ?
C13 H13B 0.9700 . ?
C14 O13 1.202(3) . ?
C14 C13 1.497(2) 2_655 ?
O11 H11 0.94(2) . ?
C21 N21 1.321(3) . ?
C21 C22 1.371(3) . ?
C21 H21 0.9300 . ?
C22 C23 1.394(3) . ?
C22 H22 0.9300 . ?
C23 C24 1.392(3) . ?
C23 C23 1.483(4) 5_675 ?
C24 C25 1.371(3) . ?
C24 H24 0.9300 . ?
C25 N21 1.331(3) . ?
C25 H25 0.9300 . ?
